data_2236363
loop_
_publ_author_name
'Malassa, Astrid'
'Agthe, Christine'
'G\"orls, Helmar'
'Westerhausen, Matthias'

_publ_section_title
;
 Bis[\m-<i>N</i>-(<i>tert</i>-butyldimethylsilyl)-<i>N</i>-(pyridin-2-ylmethyl)amido]bis[methylcobalt(II)]
;
_journal_coeditor_code IM2393
_journal_issue 9
_journal_name_full 'Acta Crystallographica Section E'
_journal_page_first m1167
_journal_page_last m1168
_journal_paper_doi 10.1107/S1600536812032321
_journal_volume 68
_journal_year 2012
_chemical_formula_iupac '[Co2 (C H3)2 (C12 H21 N2 Si)2]'
_chemical_formula_moiety 'C26 H48 Co2 N4 Si2'
_chemical_formula_sum 'C26 H48 Co2 N4 Si2'
_chemical_formula_weight 590.72
_chemical_name_systematic
;
Bis[\m-<i>N</i>-(<i>tert</i>-butyldimethylsilyl)-<i>N</i>-(pyridin-2-
ylmethyl)amido]bis[methylcobalt(II)]
;
_space_group_IT_number 2
_symmetry_cell_setting triclinic
_symmetry_space_group_name_Hall '-P 1'
_symmetry_space_group_name_H-M 'P -1'
_atom_sites_solution_hydrogens geom
_atom_sites_solution_primary direct
_atom_sites_solution_secondary difmap
_audit_creation_method SHELXL-97
_cell_angle_alpha 72.837(6)
_cell_angle_beta 83.450(6)
_cell_angle_gamma 69.216(6)
_cell_formula_units_Z 1
_cell_length_a 8.4751(8)
_cell_length_b 9.8055(12)
_cell_length_c 10.6130(6)
_cell_measurement_reflns_used 5417
_cell_measurement_temperature 183(2)
_cell_measurement_theta_max 27.51
_cell_measurement_theta_min 3.25
_cell_volume 787.81(14)
_computing_cell_refinement 'DENZO (Otwinowski & Minor, 1997)'
_computing_data_collection 'COLLECT (Nonius, 1998)'
_computing_data_reduction 'DENZO (Otwinowski & Minor, 1997)'
_computing_molecular_graphics 'SHELXTL/PC (Sheldrick, 2008)'
_computing_publication_material 'SHELXL97 (Sheldrick, 2008)'
_computing_structure_refinement 'SHELXL97 (Sheldrick, 2008)'
_computing_structure_solution 'SHELXS97 (Sheldrick, 2008)'
_diffrn_ambient_temperature 183(2)
_diffrn_measured_fraction_theta_full 0.979
_diffrn_measured_fraction_theta_max 0.979
_diffrn_measurement_device_type 'Nonius KappaCCD'
_diffrn_measurement_method 'phi- + omega-scan'
_diffrn_radiation_monochromator graphite
_diffrn_radiation_source 'fine-focus sealed tube'
_diffrn_radiation_type MoK\a
_diffrn_radiation_wavelength 0.71073
_diffrn_reflns_av_R_equivalents 0.0735
_diffrn_reflns_av_sigmaI/netI 0.2005
_diffrn_reflns_limit_h_max 9
_diffrn_reflns_limit_h_min -10
_diffrn_reflns_limit_k_max 12
_diffrn_reflns_limit_k_min -10
_diffrn_reflns_limit_l_max 13
_diffrn_reflns_limit_l_min -13
_diffrn_reflns_number 5417
_diffrn_reflns_theta_full 27.51
_diffrn_reflns_theta_max 27.51
_diffrn_reflns_theta_min 3.25
_exptl_absorpt_coefficient_mu 1.148
_exptl_absorpt_correction_type none
_exptl_crystal_colour green
_exptl_crystal_density_diffrn 1.245
_exptl_crystal_density_method 'not measured'
_exptl_crystal_description prism
_exptl_crystal_F_000 314
_exptl_crystal_size_max 0.06
_exptl_crystal_size_mid 0.06
_exptl_crystal_size_min 0.04
_refine_diff_density_max 0.389
_refine_diff_density_min -0.392
_refine_ls_extinction_method none
_refine_ls_goodness_of_fit_ref 0.924
_refine_ls_hydrogen_treatment constr
_refine_ls_matrix_type full
_refine_ls_number_parameters 160
_refine_ls_number_reflns 3551
_refine_ls_number_restraints 0
_refine_ls_restrained_S_all 0.924
_refine_ls_R_factor_all 0.1821
_refine_ls_R_factor_gt 0.0612
_refine_ls_shift/su_max 0.000
_refine_ls_shift/su_mean 0.000
_refine_ls_structure_factor_coef Fsqd
_refine_ls_weighting_details 'calc w=1/[\s^2^(Fo^2^)+(0.0369P)^2^+0.0000P] where P=(Fo^2^+2Fc^2^)/3'
_refine_ls_weighting_scheme calc
_refine_ls_wR_factor_gt 0.0973
_refine_ls_wR_factor_ref 0.1287
_reflns_number_gt 1685
_reflns_number_total 3551
_reflns_threshold_expression I>2sigma(I)
_cod_data_source_file im2393.cif
_cod_data_source_block I
_cod_original_cell_volume 787.81(13)
_cod_database_code 2236363
_cod_database_fobs_code 2236363

loop_
_symmetry_equiv_pos_as_xyz
'x, y, z'
'-x, -y, -z'

loop_
_atom_site_type_symbol
_atom_site_label
_atom_site_fract_x
_atom_site_fract_y
_atom_site_fract_z
_atom_site_U_iso_or_equiv
_atom_site_adp_type
_atom_site_calc_flag
_atom_site_refinement_flags
_atom_site_occupancy
_atom_site_symmetry_multiplicity
Co Co1 0.50875(8) 0.62393(8) 0.52394(5) 0.0360(2) Uani d . 1 1
Si Si1 0.36965(16) 0.43232(17) 0.77488(11) 0.0373(4) Uani d . 1 1
N N1 0.2891(5) 0.7874(4) 0.4452(3) 0.0342(10) Uani d . 1 1
N N2 0.3562(4) 0.4948(4) 0.6037(3) 0.0306(9) Uani d . 1 1
C C1 0.2668(7) 0.9328(6) 0.3756(4) 0.0466(14) Uani d . 1 1
H H1A 0.3599 0.9681 0.3636 0.056 Uiso calc R 1 1
C C2 0.1139(7) 1.0311(6) 0.3217(4) 0.0524(15) Uani d . 1 1
H H2A 0.1017 1.1325 0.2732 0.063 Uiso calc R 1 1
C C3 -0.0218(7) 0.9803(7) 0.3391(5) 0.0570(16) Uani d . 1 1
H H3A -0.1275 1.0452 0.3003 0.068 Uiso calc R 1 1
C C4 -0.0012(6) 0.8329(6) 0.4142(4) 0.0429(13) Uani d . 1 1
H H4A -0.0938 0.7967 0.4294 0.052 Uiso calc R 1 1
C C5 0.1560(6) 0.7389(6) 0.4668(4) 0.0349(12) Uani d . 1 1
C C6 0.1808(5) 0.5827(6) 0.5525(4) 0.0387(12) Uani d . 1 1
H H6A 0.1501 0.5256 0.5020 0.046 Uiso calc R 1 1
H H6B 0.1020 0.5892 0.6286 0.046 Uiso calc R 1 1
C C7 0.2682(6) 0.5989(6) 0.8446(4) 0.0529(15) Uani d . 1 1
H H7A 0.3243 0.6742 0.8080 0.079 Uiso calc R 1 1
H H7B 0.2788 0.5648 0.9408 0.079 Uiso calc R 1 1
H H7C 0.1485 0.6445 0.8213 0.079 Uiso calc R 1 1
C C8 0.5975(6) 0.3468(6) 0.8222(4) 0.0504(15) Uani d . 1 1
H H8A 0.6571 0.4165 0.7746 0.076 Uiso calc R 1 1
H H8B 0.6479 0.2504 0.7993 0.076 Uiso calc R 1 1
H H8C 0.6067 0.3288 0.9174 0.076 Uiso calc R 1 1
C C9 0.2621(6) 0.2877(6) 0.8564(4) 0.0430(13) Uani d . 1 1
C C10 0.0704(6) 0.3488(6) 0.8314(5) 0.0594(16) Uani d . 1 1
H H10A 0.0208 0.2719 0.8808 0.089 Uiso calc R 1 1
H H10B 0.0505 0.3722 0.7370 0.089 Uiso calc R 1 1
H H10C 0.0180 0.4411 0.8606 0.089 Uiso calc R 1 1
C C11 0.3389(6) 0.1452(6) 0.8085(4) 0.0502(14) Uani d . 1 1
H H11A 0.2790 0.0739 0.8499 0.075 Uiso calc R 1 1
H H11B 0.4584 0.0976 0.8324 0.075 Uiso calc R 1 1
H H11C 0.3288 0.1728 0.7125 0.075 Uiso calc R 1 1
C C12 0.2873(7) 0.2393(7) 1.0077(4) 0.0700(19) Uani d . 1 1
H H12A 0.2415 0.1575 1.0491 0.105 Uiso calc R 1 1
H H12B 0.2284 0.3263 1.0430 0.105 Uiso calc R 1 1
H H12C 0.4080 0.2034 1.0267 0.105 Uiso calc R 1 1
C C13 0.6200(6) 0.7259(7) 0.6082(4) 0.0580(16) Uani d . 1 1
H H13A 0.6269 0.8189 0.5442 0.087 Uiso calc R 1 1
H H13B 0.7339 0.6571 0.6363 0.087 Uiso calc R 1 1
H H13C 0.5532 0.7510 0.6850 0.087 Uiso calc R 1 1

loop_
_atom_site_aniso_label
_atom_site_aniso_U_11
_atom_site_aniso_U_22
_atom_site_aniso_U_33
_atom_site_aniso_U_12
_atom_site_aniso_U_13
_atom_site_aniso_U_23
Co1 0.0333(4) 0.0450(5) 0.0363(4) -0.0195(3) 0.0038(3) -0.0147(3)
Si1 0.0355(8) 0.0459(10) 0.0285(7) -0.0122(8) 0.0012(5) -0.0098(6)
N1 0.039(2) 0.033(3) 0.033(2) -0.015(2) 0.0103(16) -0.0130(19)
N2 0.026(2) 0.036(3) 0.0285(17) -0.009(2) -0.0019(15) -0.0068(16)
C1 0.051(4) 0.038(4) 0.050(3) -0.017(3) 0.020(3) -0.015(3)
C2 0.059(4) 0.037(4) 0.048(3) -0.010(3) 0.011(3) -0.004(3)
C3 0.051(4) 0.050(4) 0.054(3) 0.000(3) -0.005(3) -0.010(3)
C4 0.032(3) 0.045(4) 0.046(3) -0.009(3) 0.001(2) -0.010(3)
C5 0.037(3) 0.041(3) 0.024(2) -0.012(3) 0.0019(19) -0.008(2)
C6 0.038(3) 0.044(4) 0.037(2) -0.022(3) 0.003(2) -0.007(2)
C7 0.061(4) 0.057(4) 0.045(3) -0.018(3) 0.003(2) -0.024(3)
C8 0.045(3) 0.070(4) 0.038(3) -0.014(3) -0.007(2) -0.020(3)
C9 0.044(3) 0.042(4) 0.029(2) -0.005(3) 0.005(2) -0.003(2)
C10 0.050(4) 0.054(4) 0.068(3) -0.022(3) 0.016(3) -0.009(3)
C11 0.048(3) 0.042(4) 0.056(3) -0.018(3) 0.010(2) -0.007(3)
C12 0.084(4) 0.064(5) 0.040(3) -0.019(4) 0.001(3) 0.009(3)
C13 0.055(4) 0.089(5) 0.055(3) -0.047(4) 0.013(3) -0.034(3)

loop_
_atom_type_symbol
_atom_type_description
_atom_type_scat_dispersion_real
_atom_type_scat_dispersion_imag
_atom_type_scat_source
C C 0.0033 0.0016 'International Tables Vol C Tables 4.2.6.8 and 6.1.1.4'
H H 0.0000 0.0000 'International Tables Vol C Tables 4.2.6.8 and 6.1.1.4'
N N 0.0061 0.0033 'International Tables Vol C Tables 4.2.6.8 and 6.1.1.4'
Si Si 0.0817 0.0704 'International Tables Vol C Tables 4.2.6.8 and 6.1.1.4'
Co Co 0.3494 0.9721 'International Tables Vol C Tables 4.2.6.8 and 6.1.1.4'

loop_
_geom_angle_atom_site_label_1
_geom_angle_atom_site_label_2
_geom_angle_atom_site_label_3
_geom_angle_site_symmetry_1
_geom_angle_site_symmetry_3
_geom_angle
C13 Co1 N2 . 2_666 119.40(17)
C13 Co1 N1 . . 105.8(2)
N2 Co1 N1 2_666 . 112.97(13)
C13 Co1 N2 . . 130.97(16)
N2 Co1 N2 2_666 . 98.30(12)
N1 Co1 N2 . . 84.19(15)
C13 Co1 Co1 . 2_666 151.34(17)
N2 Co1 Co1 2_666 2_666 49.71(10)
N1 Co1 Co1 . 2_666 102.57(11)
N2 Co1 Co1 . 2_666 48.59(10)
N2 Si1 C8 . . 108.95(18)
N2 Si1 C7 . . 109.2(2)
C8 Si1 C7 . . 108.4(2)
N2 Si1 C9 . . 114.74(19)
C8 Si1 C9 . . 108.4(2)
C7 Si1 C9 . . 107.0(2)
C5 N1 C1 . . 119.0(4)
C5 N1 Co1 . . 113.7(3)
C1 N1 Co1 . . 127.3(3)
C6 N2 Si1 . . 114.5(2)
C6 N2 Co1 . 2_666 109.3(2)
Si1 N2 Co1 . 2_666 125.9(2)
C6 N2 Co1 . . 108.8(3)
Si1 N2 Co1 . . 111.27(17)
Co1 N2 Co1 2_666 . 81.70(12)
N1 C1 C2 . . 122.1(5)
N1 C1 H1A . . 118.9
C2 C1 H1A . . 118.9
C1 C2 C3 . . 119.1(5)
C1 C2 H2A . . 120.4
C3 C2 H2A . . 120.4
C2 C3 C4 . . 119.0(5)
C2 C3 H3A . . 120.5
C4 C3 H3A . . 120.5
C3 C4 C5 . . 119.4(5)
C3 C4 H4A . . 120.3
C5 C4 H4A . . 120.3
N1 C5 C4 . . 121.3(4)
N1 C5 C6 . . 117.8(4)
C4 C5 C6 . . 120.8(4)
C5 C6 N2 . . 115.1(4)
C5 C6 H6A . . 108.5
N2 C6 H6A . . 108.5
C5 C6 H6B . . 108.5
N2 C6 H6B . . 108.5
H6A C6 H6B . . 107.5
Si1 C7 H7A . . 109.5
Si1 C7 H7B . . 109.5
H7A C7 H7B . . 109.5
Si1 C7 H7C . . 109.5
H7A C7 H7C . . 109.5
H7B C7 H7C . . 109.5
Si1 C8 H8A . . 109.5
Si1 C8 H8B . . 109.5
H8A C8 H8B . . 109.5
Si1 C8 H8C . . 109.5
H8A C8 H8C . . 109.5
H8B C8 H8C . . 109.5
C11 C9 C10 . . 107.8(4)
C11 C9 C12 . . 107.5(4)
C10 C9 C12 . . 107.5(4)
C11 C9 Si1 . . 111.1(3)
C10 C9 Si1 . . 113.3(3)
C12 C9 Si1 . . 109.4(3)
C9 C10 H10A . . 109.5
C9 C10 H10B . . 109.5
H10A C10 H10B . . 109.5
C9 C10 H10C . . 109.5
H10A C10 H10C . . 109.5
H10B C10 H10C . . 109.5
C9 C11 H11A . . 109.5
C9 C11 H11B . . 109.5
H11A C11 H11B . . 109.5
C9 C11 H11C . . 109.5
H11A C11 H11C . . 109.5
H11B C11 H11C . . 109.5
C9 C12 H12A . . 109.5
C9 C12 H12B . . 109.5
H12A C12 H12B . . 109.5
C9 C12 H12C . . 109.5
H12A C12 H12C . . 109.5
H12B C12 H12C . . 109.5
Co1 C13 H13A . . 109.5
Co1 C13 H13B . . 109.5
H13A C13 H13B . . 109.5
Co1 C13 H13C . . 109.5
H13A C13 H13C . . 109.5
H13B C13 H13C . . 109.5

loop_
_geom_bond_atom_site_label_1
_geom_bond_atom_site_label_2
_geom_bond_site_symmetry_2
_geom_bond_distance
Co1 C13 . 2.019(5)
Co1 N2 2_666 2.032(3)
Co1 N1 . 2.045(4)
Co1 N2 . 2.067(4)
Co1 Co1 2_666 2.6812(14)
Si1 N2 . 1.741(3)
Si1 C8 . 1.873(4)
Si1 C7 . 1.877(5)
Si1 C9 . 1.898(5)
N1 C5 . 1.345(5)
N1 C1 . 1.354(6)
N2 C6 . 1.499(5)
N2 Co1 2_666 2.032(3)
C1 C2 . 1.376(6)
C1 H1A . 0.9500
C2 C3 . 1.381(7)
C2 H2A . 0.9500
C3 C4 . 1.388(7)
C3 H3A . 0.9500
C4 C5 . 1.390(6)
C4 H4A . 0.9500
C5 C6 . 1.487(6)
C6 H6A . 0.9900
C6 H6B . 0.9900
C7 H7A . 0.9800
C7 H7B . 0.9800
C7 H7C . 0.9800
C8 H8A . 0.9800
C8 H8B . 0.9800
C8 H8C . 0.9800
C9 C11 . 1.528(7)
C9 C10 . 1.544(6)
C9 C12 . 1.551(6)
C10 H10A . 0.9800
C10 H10B . 0.9800
C10 H10C . 0.9800
C11 H11A . 0.9800
C11 H11B . 0.9800
C11 H11C . 0.9800
C12 H12A . 0.9800
C12 H12B . 0.9800
C12 H12C . 0.9800
C13 H13A . 0.9800
C13 H13B . 0.9800
C13 H13C . 0.9800
